data_4345631
loop_
_publ_author_name
'Bilyachenko, Alexey N.'
'Kulakova, Alena N.'
'Levitsky, Mikhail M.'
'Petrov, Artem A.'
'Korlyukov, Alexander A.'
'Shul'pina, Lidia S.'
'Khrustalev, Victor N.'
'Dorovatovskii, Pavel V.'
'Vologzhanina, Anna V.'
'Tsareva, Ulyana S.'
'Golub, Igor E.'
'Gulyaeva, Ekaterina S.'
'Shubina, Elena S.'
'Shul'pin, Georgiy B.'

_publ_section_title
;
 Unusual Tri-, Hexa-, and Nonanuclear Cu(II) Cage Methylsilsesquioxanes:
 Synthesis, Structures, and Catalytic Activity in Oxidations with
 Peroxides.
;
_journal_issue 7
_journal_name_full 'Inorganic chemistry'
_journal_page_first 4093
_journal_page_last 4103
_journal_paper_doi 10.1021/acs.inorgchem.7b00061
_journal_volume 56
_journal_year 2017
_chemical_formula_moiety 'C28 H85 Cu9 O42 S5 Si18, 3(C2 H6 O S)'
_chemical_formula_sum 'C34 H103 Cu9 O45 S8 Si18'
_chemical_formula_weight 2566.12
_space_group_crystal_system orthorhombic
_space_group_IT_number 62
_space_group_name_Hall '-P 2ac 2n'
_space_group_name_H-M_alt 'P n m a'
_symmetry_space_group_name_Hall '-P 2ac 2n'
_symmetry_space_group_name_H-M 'P n m a'
_atom_sites_solution_hydrogens mixed
_audit_creation_date 2016-12-29
_audit_creation_method
;
Olex2 1.2
(compiled 2016.11.30 svn.r3356 for OlexSys, GUI svn.r5269)
;
_cell_angle_alpha 90
_cell_angle_beta 90
_cell_angle_gamma 90
_cell_formula_units_Z 4
_cell_length_a 30.750(6)
_cell_length_b 20.975(4)
_cell_length_c 15.835(3)
_cell_measurement_reflns_used 256
_cell_measurement_temperature 100
_cell_measurement_theta_max 30.72
_cell_measurement_theta_min 2.12
_cell_volume 10213(3)
_computing_cell_refinement iMosflm
_computing_data_collection Automar
_computing_data_reduction iMosflm
_computing_molecular_graphics 'Olex2 (Dolomanov et al., 2009)'
_computing_publication_material 'Olex2 (Dolomanov et al., 2009)'
_computing_structure_refinement 'ShelXL (Sheldrick, 2015)'
_diffrn_ambient_temperature 100.15
_diffrn_detector 'CCD area detector'
_diffrn_detector_type 'Rayonix SX 165 area detector'
_diffrn_measured_fraction_theta_full 0.802
_diffrn_measured_fraction_theta_max 0.913
_diffrn_measurement_device 'MarExperts mardtb goniostat and Rayonix SX 165 detector'
_diffrn_measurement_device_type 'MarExperts mardtb goniostat and Rayonix SX 165 detector'
_diffrn_measurement_method '/f scan'
_diffrn_radiation_type synchrotron
_diffrn_radiation_wavelength 0.987
_diffrn_reflns_av_R_equivalents 0.1081
_diffrn_reflns_av_unetI/netI 0.0591
_diffrn_reflns_Laue_measured_fraction_full 0.802
_diffrn_reflns_Laue_measured_fraction_max 0.913
_diffrn_reflns_limit_h_max 35
_diffrn_reflns_limit_h_min 0
_diffrn_reflns_limit_k_max 23
_diffrn_reflns_limit_k_min -23
_diffrn_reflns_limit_l_max 17
_diffrn_reflns_limit_l_min -17
_diffrn_reflns_number 68725
_diffrn_reflns_point_group_measured_fraction_full 0.802
_diffrn_reflns_point_group_measured_fraction_max 0.913
_diffrn_reflns_theta_full 36.313
_diffrn_reflns_theta_max 34.513
_diffrn_reflns_theta_min 3.364
_diffrn_source synchrotron
_exptl_absorpt_coefficient_mu 2.286
_exptl_absorpt_correction_T_max 0.61
_exptl_absorpt_correction_T_min 0.44
_exptl_absorpt_process_details 'Scala (Evans, 2005)'
_exptl_crystal_colour blue
_exptl_crystal_colour_primary blue
_exptl_crystal_density_diffrn 1.669
_exptl_crystal_description irregular
_exptl_crystal_F_000 5232
_exptl_crystal_size_max 0.2
_exptl_crystal_size_mid 0.15
_exptl_crystal_size_min 0.1
_refine_diff_density_max 1.832
_refine_diff_density_min -0.959
_refine_diff_density_rms 0.165
_refine_ls_extinction_coef 0.00122(14)
_refine_ls_extinction_expression Fc^*^=kFc[1+0.001xFc^2^\l^3^/sin(2\q)]^-1/4^
_refine_ls_extinction_method SHELXL
_refine_ls_goodness_of_fit_ref 1.030
_refine_ls_hydrogen_treatment constr
_refine_ls_matrix_type full
_refine_ls_number_parameters 628
_refine_ls_number_reflns 7624
_refine_ls_number_restraints 69
_refine_ls_restrained_S_all 1.028
_refine_ls_R_factor_all 0.1733
_refine_ls_R_factor_gt 0.1342
_refine_ls_shift/su_max 0.009
_refine_ls_shift/su_mean 0.000
_refine_ls_structure_factor_coef Fsqd
_refine_ls_weighting_details 'w=1/[\s^2^(Fo^2^)+(0.1870P)^2^+97.3530P] where P=(Fo^2^+2Fc^2^)/3'
_refine_ls_weighting_scheme calc
_refine_ls_wR_factor_gt 0.3459
_refine_ls_wR_factor_ref 0.3703
_reflns_Friedel_coverage 0.000
_reflns_number_gt 4746
_reflns_number_total 7624
_reflns_threshold_expression 'I > 2\s(I)'
_cod_data_source_file ic7b00061_si_005.cif
_cod_data_source_block cu686
_cod_original_cell_volume 10213(4)
_cod_database_code 4345631
_shelxl_version_number 2014/6
_shelx_space_group_comment
;
The symmetry employed for this shelxl refinement is uniquely defined
by the following loop, which should always be used as a source of
symmetry information in preference to the above space-group names.
They are only intended as comments.
;
_shelx_estimated_absorpt_t_max 0.804
_shelx_estimated_absorpt_t_min 0.658
_olex2_refinement_description
;
1. Fixed Uiso
 At 1.5 times of:
  All C(H,H,H) groups, All O(H) groups
2. Restrained distances
 S7-O7 = S5-O6 = S4-O4 = S3-O3 = S2-O2
 1.54 with sigma of 0.003
 S7-C14 = S7-C13 = S5-C3 = S5-C4 = S4-C6 = S4-C5 = S3-C7 = S3-C8
 1.77 with sigma of 0.003
 S2-C12 = S2-C11
 1.77 with sigma of 0.003
 S6-O5 = S1-O1
 1.5 with sigma of 0.003
 S6-C1 = S6-C2 = S1-C9 = S1-C10
 1.76 with sigma of 0.003
3. Uiso/Uaniso restraints and constraints
Uanis(C7) \\sim Ueq: with sigma of 0.05 and sigma for terminal atoms of 0.1
Uanis(C6) \\sim Ueq: with sigma of 0.05 and sigma for terminal atoms of 0.1
Uanis(C3) \\sim Ueq, Uanis(C14) \\sim Ueq: with sigma of 0.05 and sigma for
terminal atoms of 0.1
Uanis(C11) \\sim Ueq: with sigma of 0.05 and sigma for terminal atoms of 0.1
Uanis(C8) \\sim Ueq: with sigma of 0.05 and sigma for terminal atoms of 0.1
Uanis(C13) \\sim Ueq: with sigma of 0.05 and sigma for terminal atoms of 0.1
Uanis(O1) \\sim Ueq: with sigma of 0.01 and sigma for terminal atoms of 0.02
4. Others
 Fixed Sof: S2(0.5) S3(0.5) S4(0.5) S5(0.5) S7(0.5) H8(0.5) H3A(0.5) H3B(0.5)
 H3C(0.5) H4A(0.5) H4B(0.5) H4C(0.5) H5A(0.5) H5B(0.5) H5C(0.5) H6A(0.5)
 H6B(0.5) H6C(0.5) H7A(0.5) H7B(0.5) H7C(0.5) H8A(0.5) H8B(0.5) H8C(0.5)
 H11A(0.5) H11B(0.5) H11C(0.5) H12A(0.5) H12B(0.5) H12C(0.5) H13A(0.5)
 H13B(0.5) H13C(0.5) H14A(0.5) H14B(0.5) H14C(0.5) S1(0.5) O1(0.5) C9(0.5)
 H9A(0.5) H9B(0.5) H9C(0.5) C10(0.5) H10A(0.5) H10B(0.5) H10C(0.5) S6(0.5)
 O5(0.5) C1(0.5) H1A(0.5) H1B(0.5) H1C(0.5) C2(0.5) H2A(0.5) H2B(0.5) H2C(0.5)
5.a Riding coordinates:
 O8(H8), C3(H3A,H3B,H3C), C4(H4A,H4B,H4C), C5(H5A,H5B,H5C), C6(H6A,H6B,H6C),
 C7(H7A,H7B,H7C), C8(H8A,H8B,H8C), C11(H11A,H11B,H11C), C12(H12A,H12B,H12C),
 C13(H13A,H13B,H13C), C14(H14A,H14B,H14C)
5.b Idealised Me refined as rotating group:
 C16(H16A,H16B,H16C), C17(H17A,H17B,H17C), C18(H18A,H18B,H18C), C19(H19A,H19B,
 H19C), C20(H20A,H20B,H20C), C21(H21A,H21B,H21C), C22(H22A,H22B,H22C), C23(H23A,
 H23B,H23C), C24(H24A,H24B,H24C), C9(H9A,H9B,H9C), C10(H10A,H10B,H10C), C1(H1A,
 H1B,H1C), C2(H2A,H2B,H2C), C15(H15A,H15B,H15C)
;
_olex2_submission_special_instructions 'No special instructions were received'

loop_
_space_group_symop_operation_xyz
'x, y, z'
'-x+1/2, -y, z+1/2'
'-x, y+1/2, -z'
'x+1/2, -y+1/2, -z+1/2'
'-x, -y, -z'
'x-1/2, y, -z-1/2'
'x, -y-1/2, z'
'-x-1/2, y-1/2, z-1/2'

loop_
_atom_site_label
_atom_site_type_symbol
_atom_site_fract_x
_atom_site_fract_y
_atom_site_fract_z
_atom_site_U_iso_or_equiv
_atom_site_adp_type
_atom_site_occupancy
_atom_site_site_symmetry_order
_atom_site_calc_flag
_atom_site_refinement_flags_posn
_atom_site_refinement_flags_adp
_atom_site_refinement_flags_occupancy
Cu1 Cu 0.14041(6) 0.7500 0.94478(13) 0.0714(6) Uani 1 2 d S T P
Cu2 Cu 0.05221(7) 0.7500 0.89524(16) 0.0849(6) Uani 1 2 d S T P
Cu3 Cu 0.01654(8) 0.7500 0.72717(18) 0.1031(8) Uani 1 2 d S T P
Cu4 Cu 0.02450(9) 0.7500 0.54567(19) 0.1173(9) Uani 1 2 d S T P
Cu5 Cu 0.09491(11) 0.7500 0.42347(16) 0.1173(10) Uani 1 2 d S T P
Cu6 Cu 0.18845(11) 0.7500 0.42348(15) 0.1078(9) Uani 1 2 d S T P
Cu7 Cu 0.25796(9) 0.7500 0.54708(13) 0.0884(7) Uani 1 2 d S T P
Cu8 Cu 0.27320(6) 0.7500 0.72988(12) 0.0682(5) Uani 1 2 d S T P
Cu9 Cu 0.22478(7) 0.7500 0.88380(12) 0.0669(5) Uani 1 2 d S T P
S2 S -0.06075(10) 0.7827(2) 0.4168(2) 0.207(4) Uani 0.5 1 d D . .
S3 S 0.07592(10) 0.7781(2) 0.2216(2) 0.214(6) Uani 0.5 1 d D . .
S4 S 0.24464(11) 0.7834(2) 0.24189(19) 0.175(5) Uani 0.5 1 d D . .
S5 S 0.35080(9) 0.7778(2) 0.4717(2) 0.214(6) Uani 0.5 1 d D . .
S7 S 0.37124(11) 0.7801(2) 0.8026(2) 0.204(7) Uani 0.5 1 d D . .
Si1 Si 0.09228(12) 0.88729(13) 0.9491(2) 0.0789(10) Uani 1 1 d . . .
Si2 Si 0.02071(12) 0.88720(16) 0.8191(3) 0.0975(12) Uani 1 1 d . . .
Si3 Si 0.00803(14) 0.88775(17) 0.6340(3) 0.1036(13) Uani 1 1 d . . .
Si4 Si 0.05155(17) 0.88720(16) 0.4683(3) 0.1133(15) Uani 1 1 d . . .
Si5 Si 0.14233(18) 0.88737(16) 0.4003(3) 0.1156(17) Uani 1 1 d . . .
Si6 Si 0.23094(17) 0.88737(15) 0.4708(3) 0.1060(14) Uani 1 1 d . . .
Si7 Si 0.27769(13) 0.88697(13) 0.6365(2) 0.0826(10) Uani 1 1 d . . .
Si8 Si 0.26103(10) 0.88708(12) 0.8217(2) 0.0677(8) Uani 1 1 d . . .
Si9 Si 0.18936(11) 0.88691(12) 0.9479(2) 0.0690(8) Uani 1 1 d . . .
O2 O -0.0361(2) 0.7500 0.4894(3) 0.213(10) Uani 1 2 d DS T P
O3 O 0.0545(3) 0.7500 0.3012(3) 0.316(16) Uani 1 2 d DS T P
O4 O 0.20687(15) 0.7500 0.2879(5) 0.198(9) Uani 1 2 d DS T P
O6 O 0.30453(12) 0.7500 0.4670(18) 0.270(15) Uani 1 2 d DS T P
O7 O 0.3423(2) 0.7500 0.7340(3) 0.232(12) Uani 1 2 d DS T P
O8 O -0.0107(5) 0.7500 0.9743(11) 0.138(6) Uani 1 2 d S T P
H8 H -0.0167 0.7858 1.0036 0.206 Uiso 0.5 1 d R . .
O9 O 0.0612(3) 0.9157(3) 0.8767(6) 0.095(3) Uani 1 1 d . . .
O10 O 0.0261(3) 0.9150(3) 0.7233(6) 0.099(3) Uani 1 1 d . . .
O11 O 0.0385(3) 0.9134(4) 0.5580(6) 0.102(3) Uani 1 1 d . . .
O12 O 0.1003(4) 0.9157(4) 0.4453(6) 0.114(3) Uani 1 1 d . . .
O13 O 0.1813(4) 0.9156(3) 0.4550(5) 0.108(3) Uani 1 1 d . . .
O14 O 0.2481(3) 0.9149(3) 0.5625(5) 0.088(3) Uani 1 1 d . . .
O15 O 0.2603(2) 0.9152(3) 0.7271(4) 0.070(2) Uani 1 1 d . . .
O16 O 0.1415(2) 0.9144(3) 0.9346(6) 0.080(2) Uani 1 1 d . . .
O17 O 0.0920(2) 0.8091(3) 0.9484(5) 0.075(2) Uani 1 1 d . . .
O18 O 0.0244(3) 0.8093(3) 0.8182(6) 0.092(3) Uani 1 1 d . . .
O19 O 0.2289(3) 0.8100(3) 0.4755(5) 0.102(3) Uani 1 1 d . . .
O20 O 0.0104(3) 0.8103(3) 0.6371(7) 0.110(3) Uani 1 1 d . . .
O21 O 0.1889(2) 0.8091(3) 0.9457(4) 0.0655(19) Uani 1 1 d . . .
O22 O 0.2185(3) 0.9139(3) 0.8696(5) 0.075(2) Uani 1 1 d . . .
O23 O 0.2594(2) 0.8087(3) 0.8202(4) 0.0633(18) Uani 1 1 d . . .
O25 O 0.0549(3) 0.8093(3) 0.4721(7) 0.124(4) Uani 1 1 d . . .
O26 O 0.1427(3) 0.8097(3) 0.4033(6) 0.118(4) Uani 1 1 d . . .
O27 O 0.2738(3) 0.8107(3) 0.6373(5) 0.094(3) Uani 1 1 d . . .
C3 C 0.39115(17) 0.7500 0.5424(4) 0.27(2) Uani 1 2 d DS TU P
H3A H 0.3893 0.7044 0.5394 0.399 Uiso 0.5 1 d R . .
H3B H 0.3805 0.7642 0.5962 0.399 Uiso 0.5 1 d R . .
H3C H 0.4209 0.7629 0.5358 0.399 Uiso 0.5 1 d R . .
C4 C 0.3807(2) 0.7500 0.3834(3) 0.201(16) Uani 1 2 d DS T P
H4A H 0.3790 0.7044 0.3868 0.302 Uiso 0.5 1 d R . .
H4B H 0.3668 0.7643 0.3325 0.302 Uiso 0.5 1 d R . .
H4C H 0.4106 0.7629 0.3832 0.302 Uiso 0.5 1 d R . .
C5 C 0.2481(9) 0.7500 0.1395(2) 0.194(16) Uani 1 2 d DS T P
H5A H 0.2474 0.7044 0.1442 0.291 Uiso 0.5 1 d R . .
H5B H 0.2232 0.7643 0.1083 0.291 Uiso 0.5 1 d R . .
H5C H 0.2742 0.7628 0.1107 0.291 Uiso 0.5 1 d R . .
C6 C 0.29163(15) 0.7500 0.2890(6) 0.37(3) Uani 1 2 d DS TU P
H6A H 0.2891 0.7044 0.2883 0.560 Uiso 0.5 1 d R . .
H6B H 0.2961 0.7643 0.3459 0.560 Uiso 0.5 1 d R . .
H6C H 0.3158 0.7628 0.2547 0.560 Uiso 0.5 1 d R . .
C7 C 0.12146(15) 0.7500 0.1642(5) 0.40(3) Uani 1 2 d DS TU P
H7A H 0.1195 0.7044 0.1668 0.601 Uiso 0.5 1 d R . .
H7B H 0.1449 0.7642 0.1996 0.601 Uiso 0.5 1 d R . .
H7C H 0.1268 0.7630 0.1071 0.601 Uiso 0.5 1 d R . .
C8 C 0.03350(16) 0.7500 0.1558(4) 0.254(19) Uani 1 2 d DS TU P
H8A H 0.0347 0.7044 0.1598 0.381 Uiso 0.5 1 d R . .
H8B H 0.0044 0.7642 0.1668 0.381 Uiso 0.5 1 d R . .
H8C H 0.0420 0.7630 0.1000 0.381 Uiso 0.5 1 d R . .
C11 C -0.11318(13) 0.7500 0.4008(14) 0.203(14) Uani 1 2 d DS TU P
H11A H -0.1116 0.7043 0.3991 0.305 Uiso 0.5 1 d R . .
H11B H -0.1315 0.7629 0.4468 0.305 Uiso 0.5 1 d R . .
H11C H -0.1251 0.7655 0.3487 0.305 Uiso 0.5 1 d R . .
C12 C -0.0395(3) 0.7500 0.3223(3) 0.25(2) Uani 1 2 d DS T P
H12A H -0.0421 0.7044 0.3251 0.374 Uiso 0.5 1 d R . .
H12B H -0.0095 0.7614 0.3162 0.374 Uiso 0.5 1 d R . .
H12C H -0.0556 0.7656 0.2747 0.374 Uiso 0.5 1 d R . .
C13 C 0.42299(13) 0.7500 0.7742(9) 0.227(15) Uani 1 2 d DS TU P
H13A H 0.4206 0.7044 0.7736 0.340 Uiso 0.5 1 d R . .
H13B H 0.4354 0.7643 0.7219 0.340 Uiso 0.5 1 d R . .
H13C H 0.4414 0.7629 0.8202 0.340 Uiso 0.5 1 d R . .
C14 C 0.3562(4) 0.7500 0.9029(3) 0.31(3) Uani 1 2 d DS TU P
H14A H 0.3562 0.7044 0.8981 0.465 Uiso 0.5 1 d R . .
H14B H 0.3277 0.7643 0.9193 0.465 Uiso 0.5 1 d R . .
H14C H 0.3770 0.7629 0.9447 0.465 Uiso 0.5 1 d R . .
C16 C -0.0485(5) 0.9140(7) 0.6215(16) 0.190(10) Uani 1 1 d . . .
H16A H -0.0590 0.9020 0.5652 0.285 Uiso 1 1 calc GR . .
H16B H -0.0501 0.9604 0.6280 0.285 Uiso 1 1 calc GR . .
H16C H -0.0667 0.8935 0.6645 0.285 Uiso 1 1 calc GR . .
C17 C -0.0310(5) 0.9132(7) 0.8618(14) 0.156(8) Uani 1 1 d . . .
H17A H -0.0363 0.9576 0.8456 0.234 Uiso 1 1 calc GR . .
H17B H -0.0304 0.9098 0.9235 0.234 Uiso 1 1 calc GR . .
H17C H -0.0543 0.8862 0.8393 0.234 Uiso 1 1 calc GR . .
C18 C 0.0712(5) 0.9172(5) 1.0503(9) 0.108(5) Uani 1 1 d . . .
H18A H 0.0401 0.9075 1.0545 0.162 Uiso 1 1 calc GR . .
H18B H 0.0754 0.9635 1.0533 0.162 Uiso 1 1 calc GR . .
H18C H 0.0868 0.8967 1.0969 0.162 Uiso 1 1 calc GR . .
C19 C 0.2119(5) 0.9148(5) 1.0476(7) 0.090(4) Uani 1 1 d . . .
H19A H 0.2069 0.9608 1.0531 0.135 Uiso 1 1 calc GR . .
H19B H 0.2432 0.9063 1.0489 0.135 Uiso 1 1 calc GR . .
H19C H 0.1978 0.8925 1.0945 0.135 Uiso 1 1 calc GR . .
C20 C 0.3111(4) 0.9173(5) 0.8725(8) 0.088(4) Uani 1 1 d . . .
H20A H 0.3075 0.9626 0.8861 0.132 Uiso 1 1 calc GR . .
H20B H 0.3357 0.9120 0.8339 0.132 Uiso 1 1 calc GR . .
H20C H 0.3166 0.8933 0.9245 0.132 Uiso 1 1 calc GR . .
C21 C 0.3324(5) 0.9155(6) 0.6182(9) 0.107(5) Uani 1 1 d . . .
H21A H 0.3408 0.9066 0.5596 0.161 Uiso 1 1 calc GR . .
H21B H 0.3525 0.8937 0.6566 0.161 Uiso 1 1 calc GR . .
H21C H 0.3336 0.9615 0.6284 0.161 Uiso 1 1 calc GR . .
C22 C 0.2667(7) 0.9143(5) 0.3914(10) 0.156(8) Uani 1 1 d . . .
H22A H 0.2548 0.9034 0.3358 0.234 Uiso 1 1 calc GR . .
H22B H 0.2951 0.8938 0.3985 0.234 Uiso 1 1 calc GR . .
H22C H 0.2700 0.9607 0.3957 0.234 Uiso 1 1 calc GR . .
C23 C 0.1462(6) 0.9175(8) 0.2910(9) 0.145(8) Uani 1 1 d . . .
H23A H 0.1286 0.8906 0.2537 0.217 Uiso 1 1 calc GR . .
H23B H 0.1766 0.9164 0.2725 0.217 Uiso 1 1 calc GR . .
H23C H 0.1354 0.9614 0.2888 0.217 Uiso 1 1 calc GR . .
C24 C 0.0105(6) 0.9099(8) 0.3896(14) 0.221(8) Uani 1 1 d . . .
H24A H -0.0174 0.8899 0.4040 0.332 Uiso 1 1 calc GR . .
H24B H 0.0198 0.8954 0.3336 0.332 Uiso 1 1 calc GR . .
H24C H 0.0071 0.9563 0.3893 0.332 Uiso 1 1 calc GR . .
S1 S -0.15764(11) 0.57358(13) 0.3573(2) 0.0714(15) Uani 0.5 1 d D . .
O1 O -0.1344(2) 0.6188(2) 0.2994(4) 0.064(4) Uani 0.5 1 d D U .
C9 C -0.1718(4) 0.5079(2) 0.2939(4) 0.207(11) Uani 0.5 1 d D . .
H9A H -0.2019 0.5127 0.2743 0.310 Uiso 0.5 1 calc GR . .
H9B H -0.1692 0.4686 0.3270 0.310 Uiso 0.5 1 calc GR . .
H9C H -0.1523 0.5058 0.2451 0.310 Uiso 0.5 1 calc GR . .
C10 C -0.11987(18) 0.5332(4) 0.4213(4) 0.076(6) Uani 0.5 1 d D . .
H10A H -0.1094 0.5619 0.4657 0.114 Uiso 0.5 1 calc GR . .
H10B H -0.0953 0.5190 0.3868 0.114 Uiso 0.5 1 calc GR . .
H10C H -0.1339 0.4960 0.4472 0.114 Uiso 0.5 1 calc GR . .
S6 S 0.45074(10) 0.92077(14) 0.4089(2) 0.0661(14) Uani 0.5 1 d D . .
O5 O 0.4570(4) 0.85099(16) 0.4261(8) 0.079(4) Uani 0.5 1 d D . .
C1 C 0.4654(4) 0.9283(8) 0.3020(2) 0.062(5) Uani 0.5 1 d D . .
H1A H 0.4966 0.9196 0.2956 0.094 Uiso 0.5 1 calc GR . .
H1B H 0.4592 0.9718 0.2827 0.094 Uiso 0.5 1 calc GR . .
H1C H 0.4487 0.8978 0.2681 0.094 Uiso 0.5 1 calc GR . .
C2 C 0.39429(11) 0.9324(7) 0.3986(12) 0.067(6) Uani 0.5 1 d D . .
H2A H 0.3875 0.9778 0.4054 0.101 Uiso 0.5 1 calc GR . .
H2B H 0.3791 0.9078 0.4422 0.101 Uiso 0.5 1 calc GR . .
H2C H 0.3848 0.9181 0.3426 0.101 Uiso 0.5 1 calc GR . .
S8 S 0.1255(3) 0.7500 0.7163(4) 0.137(2) Uani 1 2 d S T P
O24 O 0.1526(6) 0.7500 0.7888(11) 0.156(6) Uani 1 2 d S T P
C15 C 0.1422(5) 0.8185(7) 0.6577(10) 0.119(6) Uani 1 1 d . . .
H15A H 0.1454 0.8549 0.6960 0.178 Uiso 1 1 calc GR . .
H15B H 0.1204 0.8284 0.6146 0.178 Uiso 1 1 calc GR . .
H15C H 0.1702 0.8098 0.6302 0.178 Uiso 1 1 calc GR . .

loop_
_atom_site_aniso_label
_atom_site_aniso_U_11
_atom_site_aniso_U_22
_atom_site_aniso_U_33
_atom_site_aniso_U_23
_atom_site_aniso_U_13
_atom_site_aniso_U_12
Cu1 0.0948(13) 0.0350(9) 0.0845(13) 0.000 0.0200(10) 0.000
Cu2 0.0950(13) 0.0470(10) 0.1129(16) 0.000 0.0091(12) 0.000
Cu3 0.1136(16) 0.0463(10) 0.149(2) 0.000 -0.0402(15) 0.000
Cu4 0.156(2) 0.0426(11) 0.154(2) 0.000 -0.0608(17) 0.000
Cu5 0.216(3) 0.0360(10) 0.1004(16) 0.000 -0.0443(17) 0.000
Cu6 0.216(3) 0.0329(10) 0.0743(14) 0.000 -0.0026(16) 0.000
Cu7 0.1574(19) 0.0352(9) 0.0727(13) 0.000 0.0248(12) 0.000
Cu8 0.0965(12) 0.0359(8) 0.0721(12) 0.000 0.0166(10) 0.000
Cu9 0.1056(13) 0.0306(8) 0.0645(11) 0.000 0.0150(9) 0.000
S2 0.253(9) 0.068(4) 0.301(10) 0.015(6) -0.192(7) 0.007(5)
S3 0.460(19) 0.072(4) 0.111(6) 0.017(4) -0.100(9) -0.065(7)
S4 0.335(14) 0.055(4) 0.134(7) -0.006(5) 0.080(8) 0.001(7)
S5 0.265(13) 0.078(5) 0.299(15) -0.051(7) 0.102(11) 0.016(6)
S7 0.172(9) 0.091(6) 0.35(2) 0.002(10) 0.002(12) 0.001(6)
Si1 0.102(2) 0.0386(15) 0.096(2) -0.0054(15) 0.0178(18) 0.0060(14)
Si2 0.098(2) 0.0508(18) 0.144(3) -0.009(2) -0.004(2) 0.0105(16)
Si3 0.128(3) 0.0552(19) 0.128(3) -0.004(2) -0.040(2) 0.0127(19)
Si4 0.175(4) 0.0413(17) 0.124(3) 0.003(2) -0.050(3) 0.005(2)
Si5 0.238(5) 0.0289(16) 0.080(2) 0.0062(17) -0.028(3) -0.003(2)
Si6 0.202(4) 0.0384(17) 0.078(2) 0.0031(17) 0.018(3) -0.007(2)
Si7 0.138(3) 0.0300(14) 0.080(2) 0.0003(14) 0.0264(19) -0.0060(15)
Si8 0.097(2) 0.0357(14) 0.0704(18) -0.0038(14) 0.0108(16) -0.0068(13)
Si9 0.100(2) 0.0325(13) 0.0746(19) -0.0074(13) 0.0154(16) -0.0048(13)
O2 0.27(2) 0.24(2) 0.128(15) 0.000 0.001(17) 0.000
O3 0.49(4) 0.30(3) 0.159(16) 0.000 -0.186(18) 0.000
O4 0.31(3) 0.138(15) 0.147(16) 0.000 -0.052(17) 0.000
O6 0.29(3) 0.29(3) 0.23(3) 0.000 0.05(2) 0.000
O7 0.112(12) 0.31(3) 0.27(3) 0.000 0.043(16) 0.000
O8 0.170(13) 0.087(9) 0.156(13) 0.000 0.052(11) 0.000
O9 0.126(6) 0.029(3) 0.130(7) -0.021(4) -0.009(5) 0.001(4)
O10 0.112(6) 0.044(4) 0.142(7) 0.001(5) -0.021(5) 0.012(4)
O11 0.118(6) 0.074(5) 0.116(7) 0.024(5) -0.002(5) 0.015(5)
O12 0.197(10) 0.040(4) 0.105(6) -0.008(4) -0.023(6) 0.005(5)
O13 0.214(10) 0.023(3) 0.088(6) 0.003(4) -0.003(6) 0.014(5)
O14 0.155(7) 0.031(3) 0.080(5) 0.012(4) 0.003(5) -0.016(4)
O15 0.108(5) 0.033(3) 0.070(4) 0.004(3) 0.027(4) 0.005(3)
O16 0.090(5) 0.039(4) 0.112(6) 0.003(4) 0.033(4) 0.004(3)
O17 0.076(4) 0.046(4) 0.102(5) 0.000(4) 0.022(4) -0.003(3)
O18 0.096(5) 0.041(4) 0.139(7) -0.003(5) 0.008(5) -0.005(4)
O19 0.202(9) 0.033(4) 0.071(5) -0.006(4) 0.017(5) -0.014(5)
O20 0.136(7) 0.019(3) 0.175(8) -0.007(5) -0.043(6) -0.004(4)
O21 0.092(4) 0.035(3) 0.070(4) -0.002(3) 0.007(4) 0.003(3)
O22 0.119(5) 0.033(3) 0.074(4) 0.006(3) 0.033(4) 0.013(3)
O23 0.090(4) 0.037(3) 0.064(4) 0.001(3) 0.014(3) -0.001(3)
O25 0.189(9) 0.023(3) 0.160(8) -0.009(5) -0.057(7) 0.011(5)
O26 0.223(10) 0.016(3) 0.115(7) 0.004(4) -0.047(6) -0.007(4)
O27 0.179(8) 0.010(3) 0.094(5) 0.004(3) 0.027(5) -0.012(4)
C3 0.28(4) 0.26(4) 0.25(3) 0.000 -0.05(3) 0.000
C4 0.17(2) 0.28(4) 0.15(2) 0.000 0.07(2) 0.000
C5 0.19(2) 0.33(5) 0.062(13) 0.000 0.051(14) 0.000
C6 0.36(4) 0.39(5) 0.38(5) 0.000 -0.03(4) 0.000
C7 0.40(5) 0.40(5) 0.41(5) 0.000 0.00(4) 0.000
C8 0.31(3) 0.19(3) 0.26(3) 0.000 -0.10(3) 0.000
C11 0.27(3) 0.12(2) 0.22(3) 0.000 -0.04(3) 0.000
C12 0.54(7) 0.091(19) 0.11(2) 0.000 -0.06(3) 0.000
C13 0.121(17) 0.22(3) 0.34(3) 0.000 -0.10(2) 0.000
C14 0.31(4) 0.33(4) 0.29(4) 0.000 0.10(3) 0.000
C16 0.109(9) 0.069(9) 0.39(3) -0.027(13) -0.120(12) 0.019(7)
C17 0.124(11) 0.065(8) 0.28(2) -0.044(12) 0.024(14) 0.015(8)
C18 0.184(13) 0.036(6) 0.104(10) -0.007(6) 0.028(9) 0.001(7)
C19 0.157(11) 0.047(6) 0.066(7) -0.020(5) 0.023(7) -0.023(6)
C20 0.126(9) 0.049(6) 0.090(8) -0.007(6) 0.003(7) -0.016(6)
C21 0.166(12) 0.052(7) 0.102(9) 0.020(7) 0.045(9) -0.004(7)
C22 0.33(2) 0.026(6) 0.110(11) 0.016(7) 0.043(13) -0.013(9)
C23 0.28(2) 0.085(10) 0.065(8) 0.025(8) -0.041(10) -0.022(11)
C24 0.254(15) 0.082(10) 0.33(2) 0.003(12) -0.216(12) 0.033(10)
S1 0.083(3) 0.041(2) 0.090(4) 0.023(3) 0.000(3) 0.009(2)
O1 0.110(9) 0.015(5) 0.067(7) 0.018(5) -0.001(7) -0.002(5)
C9 0.25(2) 0.25(2) 0.114(18) 0.114(17) -0.110(16) -0.217(16)
C10 0.074(11) 0.079(13) 0.075(12) 0.026(11) -0.045(10) 0.017(10)
S6 0.084(3) 0.036(2) 0.078(3) 0.000(3) -0.005(3) 0.008(2)
O5 0.104(10) 0.029(6) 0.106(11) 0.025(7) -0.019(9) 0.002(6)
C1 0.052(9) 0.046(10) 0.089(14) -0.028(10) 0.001(10) -0.012(8)
C2 0.062(11) 0.061(11) 0.079(13) -0.022(10) -0.005(10) 0.030(9)
S8 0.224(7) 0.083(4) 0.103(4) 0.000 -0.006(5) 0.000
O24 0.241(16) 0.072(9) 0.154(13) 0.000 -0.096(11) 0.000
C15 0.176(15) 0.086(10) 0.095(10) 0.038(8) -0.002(9) -0.009(9)

loop_
_atom_type_symbol
_atom_type_description
_atom_type_scat_dispersion_real
_atom_type_scat_dispersion_imag
_atom_type_scat_source
C C 0.0070 0.0020 'International Tables Vol C Tables 4.2.6.8 and 6.1.1.4'
H H 0.0000 0.0000 'International Tables Vol C Tables 4.2.6.8 and 6.1.1.4'
Cu Cu 0.3201 1.2651 'International Tables Vol C Tables 4.2.6.8 and 6.1.1.4'
O O 0.0220 0.0110 'International Tables Vol C Tables 4.2.6.8 and 6.1.1.4'
S S 0.2020 0.3040 'International Tables Vol C Tables 4.2.6.8 and 6.1.1.4'
Si Si 0.0817 0.0704 'International Tables Vol C Tables 4.2.6.8 and 6.1.1.4'

loop_
_geom_angle_atom_site_label_1
_geom_angle_atom_site_label_2
_geom_angle_atom_site_label_3
_geom_angle
_geom_angle_site_symmetry_1
_geom_angle_site_symmetry_3
Cu9 Cu1 Cu2 143.45(11) . .
O17 Cu1 Cu2 43.1(2) . .
O17 Cu1 Cu2 43.1(2) 7_575 .
O17 Cu1 Cu9 136.9(2) . .
O17 Cu1 Cu9 136.9(2) 7_575 .
O17 Cu1 O17 79.5(4) . 7_575
O17 Cu1 O21 177.9(3) . 7_575
O17 Cu1 O21 100.5(3) . .
O17 Cu1 O21 177.9(3) 7_575 .
O17 Cu1 O21 100.5(3) 7_575 7_575
O21 Cu1 Cu2 137.8(2) 7_575 .
O21 Cu1 Cu2 137.8(2) . .
O21 Cu1 Cu9 44.11(19) 7_575 .
O21 Cu1 Cu9 44.11(19) . .
O21 Cu1 O21 79.5(4) 7_575 .
Cu1 Cu2 Cu3 128.54(11) . .
O8 Cu2 Cu1 131.0(5) . .
O8 Cu2 Cu3 100.5(5) . .
O17 Cu2 Cu1 43.2(2) 7_575 .
O17 Cu2 Cu1 43.2(2) . .
O17 Cu2 Cu3 130.0(2) . .
O17 Cu2 Cu3 130.0(2) 7_575 .
O17 Cu2 O8 107.1(4) 7_575 .
O17 Cu2 O8 107.1(4) . .
O17 Cu2 O17 79.7(4) 7_575 .
O17 Cu2 O18 98.1(3) 7_575 7_575
O17 Cu2 O18 98.1(3) . .
O17 Cu2 O18 164.3(3) . 7_575
O17 Cu2 O18 164.3(3) 7_575 .
O18 Cu2 Cu1 126.7(2) 7_575 .
O18 Cu2 Cu1 126.7(2) . .
O18 Cu2 Cu3 41.5(2) . .
O18 Cu2 Cu3 41.5(2) 7_575 .
O18 Cu2 O8 88.4(4) 7_575 .
O18 Cu2 O8 88.4(4) . .
O18 Cu2 O18 79.8(5) 7_575 .
Cu2 Cu3 Cu4 152.73(12) . .
O18 Cu3 Cu2 42.0(2) . .
O18 Cu3 Cu2 42.0(2) 7_575 .
O18 Cu3 Cu4 137.5(2) 7_575 .
O18 Cu3 Cu4 137.5(2) . .
O18 Cu3 O18 80.8(5) 7_575 .
O20 Cu3 Cu2 136.6(2) . .
O20 Cu3 Cu2 136.6(2) 7_575 .
O20 Cu3 Cu4 42.8(3) 7_575 .
O20 Cu3 Cu4 42.8(3) . .
O20 Cu3 O18 98.3(3) 7_575 7_575
O20 Cu3 O18 178.2(4) . 7_575
O20 Cu3 O18 178.2(4) 7_575 .
O20 Cu3 O18 98.3(3) . .
O20 Cu3 O20 82.6(5) . 7_575
Cu3 Cu4 Cu5 136.66(12) . .
O2 Cu4 Cu3 110.7(2) . .
O2 Cu4 Cu5 112.6(2) . .
O20 Cu4 Cu3 41.3(2) . .
O20 Cu4 Cu3 41.3(2) 7_575 .
O20 Cu4 Cu5 130.8(3) 7_575 .
O20 Cu4 Cu5 130.8(3) . .
O20 Cu4 O2 96.8(3) 7_575 .
O20 Cu4 O2 96.8(3) . .
O20 Cu4 O20 79.8(5) . 7_575
O25 Cu4 Cu3 129.6(3) 7_575 .
O25 Cu4 Cu3 129.6(3) . .
O25 Cu4 Cu5 40.7(3) . .
O25 Cu4 Cu5 40.7(3) 7_575 .
O25 Cu4 O2 100.1(3) . .
O25 Cu4 O2 100.1(3) 7_575 .
O25 Cu4 O20 163.1(4) . 7_575
O25 Cu4 O20 97.8(4) . .
O25 Cu4 O20 97.8(4) 7_575 7_575
O25 Cu4 O20 163.1(4) 7_575 .
O25 Cu4 O25 79.5(5) 7_575 .
Cu6 Cu5 Cu4 138.21(11) . .
O3 Cu5 Cu4 99.1(2) . .
O3 Cu5 Cu6 122.7(2) . .
O25 Cu5 Cu4 41.5(3) 7_575 .
O25 Cu5 Cu4 41.5(3) . .
O25 Cu5 Cu6 130.1(3) 7_575 .
O25 Cu5 Cu6 130.1(3) . .
O25 Cu5 O3 89.5(3) 7_575 .
O25 Cu5 O3 89.5(3) . .
O25 Cu5 O25 81.2(6) . 7_575
O25 Cu5 O26 97.7(4) . .
O25 Cu5 O26 97.7(4) 7_575 7_575
O25 Cu5 O26 164.9(4) . 7_575
O25 Cu5 O26 164.9(4) 7_575 .
O26 Cu5 Cu4 132.0(3) 7_575 .
O26 Cu5 Cu4 132.0(3) . .
O26 Cu5 Cu6 41.3(3) 7_575 .
O26 Cu5 Cu6 41.3(3) . .
O26 Cu5 O3 105.6(3) 7_575 .
O26 Cu5 O3 105.6(3) . .
O26 Cu5 O26 79.5(5) 7_575 .
Cu5 Cu6 Cu7 137.53(11) . .
O4 Cu6 Cu5 104.78(18) . .
O4 Cu6 Cu7 117.7(2) . .
O19 Cu6 Cu5 129.6(3) . .
O19 Cu6 Cu5 129.6(3) 7_575 .
O19 Cu6 Cu7 41.0(2) . .
O19 Cu6 Cu7 41.0(2) 7_575 .
O19 Cu6 O4 104.2(3) . .
O19 Cu6 O4 104.2(3) 7_575 .
O19 Cu6 O19 80.3(5) 7_575 .
O26 Cu6 Cu5 42.6(3) . .
O26 Cu6 Cu5 42.6(3) 7_575 .
O26 Cu6 Cu7 131.0(3) 7_575 .
O26 Cu6 Cu7 131.0(3) . .
O26 Cu6 O4 91.5(3) 7_575 .
O26 Cu6 O4 91.5(3) . .
O26 Cu6 O19 96.7(4) . .
O26 Cu6 O19 96.7(4) 7_575 7_575
O26 Cu6 O19 164.2(4) . 7_575
O26 Cu6 O19 164.2(4) 7_575 .
O26 Cu6 O26 81.9(5) . 7_575
Cu6 Cu7 Cu8 141.67(11) . .
O6 Cu7 Cu6 96.0(6) . .
O6 Cu7 Cu8 122.3(6) . .
O6 Cu7 O19 87.6(5) . .
O6 Cu7 O19 87.6(5) . 7_575
O6 Cu7 O27 107.2(5) . 7_575
O6 Cu7 O27 107.2(5) . .
O19 Cu7 Cu6 41.9(3) 7_575 .
O19 Cu7 Cu6 41.9(3) . .
O19 Cu7 Cu8 131.2(2) . .
O19 Cu7 Cu8 131.2(2) 7_575 .
O19 Cu7 O19 82.2(5) . 7_575
O19 Cu7 O27 165.2(4) 7_575 .
O19 Cu7 O27 96.9(3) . .
O19 Cu7 O27 165.2(4) . 7_575
O19 Cu7 O27 96.9(3) 7_575 7_575
O27 Cu7 Cu6 132.1(3) . .
O27 Cu7 Cu6 132.1(3) 7_575 .
O27 Cu7 Cu8 41.1(2) . .
O27 Cu7 Cu8 41.1(2) 7_575 .
O27 Cu7 O27 80.3(4) 7_575 .
Cu9 Cu8 Cu7 139.39(10) . .
O7 Cu8 Cu7 100.95(16) . .
O7 Cu8 Cu9 119.66(17) . .
O23 Cu8 Cu7 134.0(2) . .
O23 Cu8 Cu7 134.0(2) 7_575 .
O23 Cu8 Cu9 41.82(19) 7_575 .
O23 Cu8 Cu9 41.81(19) . .
O23 Cu8 O7 101.3(2) 7_575 .
O23 Cu8 O7 101.3(2) . .
O23 Cu8 O23 79.1(4) 7_575 .
O23 Cu8 O27 167.9(4) 7_575 .
O23 Cu8 O27 167.9(4) . 7_575
O23 Cu8 O27 98.2(3) 7_575 7_575
O23 Cu8 O27 98.2(3) . .
O27 Cu8 Cu7 41.9(2) 7_575 .
O27 Cu8 Cu7 41.9(2) . .
O27 Cu8 Cu9 130.5(2) 7_575 .
O27 Cu8 Cu9 130.5(2) . .
O27 Cu8 O7 90.8(3) . .
O27 Cu8 O7 90.8(3) 7_575 .
O27 Cu8 O27 81.9(4) 7_575 .
Cu1 Cu9 Cu8 141.83(10) . .
O21 Cu9 Cu1 44.4(2) 7_575 .
O21 Cu9 Cu1 44.4(2) . .
O21 Cu9 Cu8 137.1(2) 7_575 .
O21 Cu9 Cu8 137.1(2) . .
O21 Cu9 O21 80.0(4) . 7_575
O23 Cu9 Cu1 134.8(2) 7_575 .
O23 Cu9 Cu1 134.8(2) . .
O23 Cu9 Cu8 42.35(19) . .
O23 Cu9 Cu8 42.35(19) 7_575 .
O23 Cu9 O21 178.6(3) . 7_575
O23 Cu9 O21 100.0(3) . .
O23 Cu9 O21 100.0(3) 7_575 7_575
O23 Cu9 O21 178.6(3) 7_575 .
O23 Cu9 O23 80.1(4) . 7_575
S2 S2 O2 63.55(19) 7_575 .
S2 S2 C11 67.22(16) 7_575 .
S2 S2 C12 67.23(16) 7_575 .
O2 S2 C11 112.6(7) . .
O2 S2 C12 106.1(4) . .
C11 S2 C12 93.7(7) . .
S3 S3 O3 67.5(2) 7_575 .
S3 S3 C7 70.55(17) 7_575 .
S3 S3 C8 70.54(17) 7_575 .
O3 S3 C7 129.1(4) . .
O3 S3 C8 92.3(4) . .
C7 S3 C8 99.8(3) . .
S4 S4 O4 62.93(18) 7_575 .
S4 S4 C5 66.67(15) 7_575 .
S4 S4 C6 66.69(15) 7_575 .
O4 S4 C5 107.4(8) . .
O4 S4 C6 103.7(4) . .
C5 S4 C6 100.3(8) . .
S5 S5 O6 67.8(2) 7_575 .
S5 S5 C3 70.77(17) 7_575 .
S5 S5 C4 70.78(17) 7_575 .
O6 S5 C3 123.6(8) . .
O6 S5 C4 108.5(9) . .
C3 S5 C4 91.5(3) . .
S7 S7 O7 65.8(2) 7_575 .
S7 S7 C13 69.12(17) 7_575 .
S7 S7 C14 69.13(17) 7_575 .
O7 S7 C13 101.2(5) . .
O7 S7 C14 109.6(4) . .
C13 S7 C14 109.6(6) . .
O9 Si1 O16 108.7(5) . .
O9 Si1 O17 111.3(4) . .
O9 Si1 C18 106.6(6) . .
O16 Si1 O17 110.6(4) . .
O16 Si1 C18 109.4(6) . .
O17 Si1 C18 110.2(5) . .
O9 Si2 C17 110.3(7) . .
O10 Si2 O9 107.9(5) . .
O10 Si2 O18 109.9(5) . .
O10 Si2 C17 109.1(8) . .
O18 Si2 O9 108.2(4) . .
O18 Si2 C17 111.4(6) . .
O10 Si3 O20 108.0(5) . .
O10 Si3 C16 108.3(8) . .
O11 Si3 O10 109.4(5) . .
O11 Si3 O20 109.2(5) . .
O11 Si3 C16 111.6(8) . .
O20 Si3 C16 110.2(6) . .
O11 Si4 O12 107.7(5) . .
O11 Si4 O25 109.4(6) . .
O11 Si4 C24 110.2(8) . .
O12 Si4 C24 112.4(8) . .
O25 Si4 O12 108.1(6) . .
O25 Si4 C24 109.0(7) . .
O12 Si5 O13 103.1(6) . .
O12 Si5 O26 111.5(6) . .
O12 Si5 C23 110.2(7) . .
O13 Si5 O26 110.5(5) . .
O13 Si5 C23 109.5(7) . .
O26 Si5 C23 111.7(7) . .
O13 Si6 C22 110.6(7) . .
O14 Si6 O13 107.6(5) . .
O14 Si6 C22 108.4(7) . .
O19 Si6 O13 109.1(5) . .
O19 Si6 O14 108.8(4) . .
O19 Si6 C22 112.2(6) . .
O14 Si7 O15 108.9(4) . .
O14 Si7 O27 109.3(5) . .
O14 Si7 C21 106.9(6) . .
O15 Si7 C21 108.9(5) . .
O27 Si7 O15 109.1(4) . .
O27 Si7 C21 113.6(6) . .
O15 Si8 O22 107.4(4) . .
O15 Si8 O23 110.6(4) . .
O15 Si8 C20 106.9(5) . .
O22 Si8 O23 109.3(4) . .
O22 Si8 C20 110.5(5) . .
O23 Si8 C20 112.0(5) . .
O16 Si9 O21 110.5(4) . .
O16 Si9 O22 106.3(4) . .
O16 Si9 C19 110.5(6) . .
O21 Si9 C19 110.1(5) . .
O22 Si9 O21 109.6(4) . .
O22 Si9 C19 109.8(5) . .
S2 O2 Cu4 140.2(4) 7_575 .
S2 O2 Cu4 140.2(4) . .
S2 O2 S2 52.9(4) . 7_575
S3 O3 Cu5 117.3(4) . .
S3 O3 Cu5 117.3(4) 7_575 .
S3 O3 S3 45.0(4) 7_575 .
S4 O4 Cu6 130.6(4) . .
S4 O4 Cu6 130.6(4) 7_575 .
S4 O4 S4 54.1(4) 7_575 .
S5 O6 Cu7 131.3(15) 7_575 .
S5 O6 Cu7 131.3(15) . .
S5 O6 S5 44.5(4) . 7_575
S7 O7 Cu8 126.8(4) 7_575 .
S7 O7 Cu8 126.8(4) . .
S7 O7 S7 48.4(4) 7_575 .
Cu2 O8 H8 116.7 . .
Si1 O9 Si2 134.9(5) . .
Si3 O10 Si2 130.5(5) . .
Si4 O11 Si3 134.6(6) . .
Si5 O12 Si4 134.4(5) . .
Si5 O13 Si6 129.9(5) . .
Si7 O14 Si6 134.5(5) . .
Si8 O15 Si7 132.6(4) . .
Si9 O16 Si1 135.3(5) . .
Cu2 O17 Cu1 93.6(3) . .
Si1 O17 Cu1 129.5(4) . .
Si1 O17 Cu2 130.3(5) . .
Cu3 O18 Cu2 96.4(3) . .
Si2 O18 Cu2 131.7(5) . .
Si2 O18 Cu3 130.1(6) . .
Cu7 O19 Cu6 97.1(3) . .
Si6 O19 Cu6 130.5(6) . .
Si6 O19 Cu7 131.7(6) . .
Cu3 O20 Cu4 95.9(3) . .
Si3 O20 Cu3 133.3(6) . .
Si3 O20 Cu4 128.9(6) . .
Cu9 O21 Cu1 91.5(3) . .
Si9 O21 Cu1 130.3(4) . .
Si9 O21 Cu9 130.4(4) . .
Si8 O22 Si9 132.9(4) . .
Cu9 O23 Cu8 95.8(3) . .
Si8 O23 Cu8 129.8(4) . .
Si8 O23 Cu9 130.7(4) . .
Cu5 O25 Cu4 97.8(3) . .
Si4 O25 Cu4 129.0(7) . .
Si4 O25 Cu5 132.4(7) . .
Cu6 O26 Cu5 96.1(3) . .
Si5 O26 Cu5 129.6(6) . .
Si5 O26 Cu6 131.8(6) . .
Cu8 O27 Cu7 97.0(3) . .
Si7 O27 Cu7 131.0(5) . .
Si7 O27 Cu8 131.3(5) . .
S5 C3 S5 38.5(3) 7_575 .
S5 C3 H3A 66.3 7_575 .
S5 C3 H3A 104.8 . .
S5 C3 H3B 115.2 7_575 .
S5 C3 H3B 102.7 . .
S5 C3 H3C 133.8 7_575 .
S5 C3 H3C 120.4 . .
H3A C3 H3B 109.5 . .
H3A C3 H3C 109.5 . .
H3B C3 H3C 109.5 . .
S5 C4 S5 38.4(3) 7_575 .
S5 C4 H4A 66.4 7_575 .
S5 C4 H4A 104.8 . .
S5 C4 H4B 122.4 7_575 .
S5 C4 H4B 109.3 . .
S5 C4 H4C 114.1 . .
S5 C4 H4C 126.5 7_575 .
H4A C4 H4B 109.4 . .
H4A C4 H4C 109.6 . .
H4B C4 H4C 109.5 . .
S4 C5 S4 46.7(3) 7_575 .
S4 C5 H5A 108.8 . .
S4 C5 H5A 62.1 7_575 .
S4 C5 H5B 123.2 7_575 .
S4 C5 H5B 107.5 . .
S4 C5 H5C 126.6 7_575 .
S4 C5 H5C 112.1 . .
H5A C5 H5B 109.5 . .
H5A C5 H5C 109.5 . .
H5B C5 H5C 109.5 . .
S4 C6 S4 46.6(3) . 7_575
S4 C6 H6A 108.9 . .
S4 C6 H6A 62.3 7_575 .
S4 C6 H6B 112.8 . .
S4 C6 H6B 129.4 7_575 .
S4 C6 H6C 106.5 . .
S4 C6 H6C 120.4 7_575 .
H6A C6 H6B 109.5 . .
H6A C6 H6C 109.5 . .
H6B C6 H6C 109.5 . .
S3 C7 S3 38.9(3) . 7_575
S3 C7 H7A 105.1 . .
S3 C7 H7A 66.2 7_575 .
S3 C7 H7B 113.5 7_575 .
S3 C7 H7B 101.0 . .
S3 C7 H7C 121.7 . .
S3 C7 H7C 135.6 7_575 .
H7A C7 H7B 109.4 . .
H7A C7 H7C 109.5 . .
H7B C7 H7C 109.4 . .
S3 C8 S3 38.9(3) 7_575 .
S3 C8 H8A 66.5 7_575 .
S3 C8 H8A 105.4 . .
S3 C8 H8B 133.2 7_575 .
S3 C8 H8B 118.5 . .
S3 C8 H8C 104.2 . .
S3 C8 H8C 115.7 7_575 .
H8A C8 H8B 109.5 . .
H8A C8 H8C 109.4 . .
H8B C8 H8C 109.5 . .
S2 C11 S2 45.6(3) 7_575 .
S2 C11 H11A 64.6 7_575 .
S2 C11 H11A 110.2 . .
S2 C11 H11B 122.3 7_575 .
S2 C11 H11B 108.4 . .
S2 C11 H11C 109.9 . .
S2 C11 H11C 127.1 7_575 .
H11A C11 H11B 109.4 . .
H11A C11 H11C 109.5 . .
H11B C11 H11C 109.4 . .
S2 C12 S2 45.5(3) . 7_575
S2 C12 H12A 108.4 . .
S2 C12 H12A 62.9 7_575 .
S2 C12 H12B 110.1 . .
S2 C12 H12B 122.5 7_575 .
S2 C12 H12C 127.3 7_575 .
S2 C12 H12C 109.9 . .
H12A C12 H12B 109.4 . .
H12A C12 H12C 109.5 . .
H12B C12 H12C 109.4 . .
S7 C13 S7 41.8(3) 7_575 .
S7 C13 H13A 65.0 7_575 .
S7 C13 H13A 106.7 . .
S7 C13 H13B 117.7 . .
S7 C13 H13B 133.4 7_575 .
S7 C13 H13C 103.7 . .
S7 C13 H13C 115.9 7_575 .
H13A C13 H13B 109.5 . .
H13A C13 H13C 109.5 . .
H13B C13 H13C 109.5 . .
S7 C14 S7 41.7(3) . 7_575
S7 C14 H14A 64.8 7_575 .
S7 C14 H14A 106.6 . .
S7 C14 H14B 111.7 . .
S7 C14 H14B 126.3 7_575 .
S7 C14 H14C 110.1 . .
S7 C14 H14C 123.0 7_575 .
H14A C14 H14B 109.4 . .
H14A C14 H14C 109.5 . .
H14B C14 H14C 109.4 . .
Si3 C16 H16A 109.5 . .
Si3 C16 H16B 109.5 . .
Si3 C16 H16C 109.5 . .
H16A C16 H16B 109.5 . .
H16A C16 H16C 109.5 . .
H16B C16 H16C 109.5 . .
Si2 C17 H17A 109.5 . .
Si2 C17 H17B 109.5 . .
Si2 C17 H17C 109.5 . .
H17A C17 H17B 109.5 . .
H17A C17 H17C 109.5 . .
H17B C17 H17C 109.5 . .
Si1 C18 H18A 109.5 . .
Si1 C18 H18B 109.5 . .
Si1 C18 H18C 109.5 . .
H18A C18 H18B 109.5 . .
H18A C18 H18C 109.5 . .
H18B C18 H18C 109.5 . .
Si9 C19 H19A 109.5 . .
Si9 C19 H19B 109.5 . .
Si9 C19 H19C 109.5 . .
H19A C19 H19B 109.5 . .
H19A C19 H19C 109.5 . .
H19B C19 H19C 109.5 . .
Si8 C20 H20A 109.5 . .
Si8 C20 H20B 109.5 . .
Si8 C20 H20C 109.5 . .
H20A C20 H20B 109.5 . .
H20A C20 H20C 109.5 . .
H20B C20 H20C 109.5 . .
Si7 C21 H21A 109.5 . .
Si7 C21 H21B 109.5 . .
Si7 C21 H21C 109.5 . .
H21A C21 H21B 109.5 . .
H21A C21 H21C 109.5 . .
H21B C21 H21C 109.5 . .
Si6 C22 H22A 109.5 . .
Si6 C22 H22B 109.5 . .
Si6 C22 H22C 109.5 . .
H22A C22 H22B 109.5 . .
H22A C22 H22C 109.5 . .
H22B C22 H22C 109.5 . .
Si5 C23 H23A 109.5 . .
Si5 C23 H23B 109.5 . .
Si5 C23 H23C 109.5 . .
H23A C23 H23B 109.5 . .
H23A C23 H23C 109.5 . .
H23B C23 H23C 109.5 . .
Si4 C24 H24A 109.5 . .
Si4 C24 H24B 109.5 . .
Si4 C24 H24C 109.5 . .
H24A C24 H24B 109.5 . .
H24A C24 H24C 109.5 . .
H24B C24 H24C 109.5 . .
O1 S1 C9 105.3(4) . .
O1 S1 C10 110.0(4) . .
C9 S1 C10 96.6(5) . .
S1 C9 H9A 109.5 . .
S1 C9 H9B 109.5 . .
S1 C9 H9C 109.5 . .
H9A C9 H9B 109.5 . .
H9A C9 H9C 109.5 . .
H9B C9 H9C 109.5 . .
S1 C10 H10A 109.5 . .
S1 C10 H10B 109.5 . .
S1 C10 H10C 109.5 . .
H10A C10 H10B 109.5 . .
H10A C10 H10C 109.5 . .
H10B C10 H10C 109.5 . .
O5 S6 C1 103.3(8) . .
O5 S6 C2 106.2(8) . .
C1 S6 C2 98.7(7) . .
S6 C1 H1A 109.5 . .
S6 C1 H1B 109.5 . .
S6 C1 H1C 109.5 . .
H1A C1 H1B 109.5 . .
H1A C1 H1C 109.5 . .
H1B C1 H1C 109.5 . .
S6 C2 H2A 109.5 . .
S6 C2 H2B 109.5 . .
S6 C2 H2C 109.5 . .
H2A C2 H2B 109.5 . .
H2A C2 H2C 109.5 . .
H2B C2 H2C 109.5 . .
O24 S8 C15 104.5(8) . .
O24 S8 C15 104.5(8) . 7_575
C15 S8 C15 107.0(11) . 7_575
S8 C15 H15A 109.5 . .
S8 C15 H15B 109.5 . .
S8 C15 H15C 109.5 . .
H15A C15 H15B 109.5 . .
H15A C15 H15C 109.5 . .
H15B C15 H15C 109.5 . .

loop_
_geom_bond_atom_site_label_1
_geom_bond_atom_site_label_2
_geom_bond_distance
_geom_bond_site_symmetry_2
Cu1 Cu2 2.823(3) .
Cu1 Cu9 2.768(3) .
Cu1 O17 1.937(7) 7_575
Cu1 O17 1.937(7) .
Cu1 O21 1.938(7) .
Cu1 O21 1.938(7) 7_575
Cu2 Cu3 2.879(4) .
Cu2 O8 2.305(16) .
Cu2 O17 1.934(7) 7_575
Cu2 O17 1.934(7) .
Cu2 O18 1.940(8) 7_575
Cu2 O18 1.940(8) .
Cu3 Cu4 2.885(4) .
Cu3 O18 1.920(8) .
Cu3 O18 1.920(8) 7_575
Cu3 O20 1.915(9) 7_575
Cu3 O20 1.915(9) .
Cu4 Cu5 2.904(5) .
Cu4 O2 2.065(7) .
Cu4 O20 1.971(9) .
Cu4 O20 1.971(9) 7_575
Cu4 O25 1.943(10) .
Cu4 O25 1.943(10) 7_575
Cu5 Cu6 2.876(5) .
Cu5 O3 2.300(7) .
Cu5 O25 1.911(10) 7_575
Cu5 O25 1.911(10) .
Cu5 O26 1.957(9) 7_575
Cu5 O26 1.958(9) .
Cu6 Cu7 2.898(4) .
Cu6 O4 2.220(7) .
Cu6 O19 1.951(9) .
Cu6 O19 1.951(9) 7_575
Cu6 O26 1.909(9) 7_575
Cu6 O26 1.909(9) .
Cu7 Cu8 2.932(3) .
Cu7 O6 1.913(19) .
Cu7 O19 1.915(9) .
Cu7 O19 1.915(9) 7_575
Cu7 O27 1.975(8) .
Cu7 O27 1.975(8) 7_575
Cu8 Cu9 2.856(3) .
Cu8 O7 2.126(6) .
Cu8 O23 1.934(6) .
Cu8 O23 1.934(6) 7_575
Cu8 O27 1.942(7) .
Cu8 O27 1.942(7) 7_575
Cu9 O21 1.928(6) .
Cu9 O21 1.928(6) 7_575
Cu9 O23 1.914(6) .
Cu9 O23 1.914(6) 7_575
S2 S2 1.370(9) 7_575
S2 O2 1.538(3) .
S2 C11 1.770(3) .
S2 C12 1.770(3) .
S3 S3 1.180(10) 7_575
S3 O3 1.540(3) .
S3 C7 1.770(3) .
S3 C8 1.771(3) .
S4 S4 1.402(9) 7_575
S4 O4 1.540(3) .
S4 C5 1.770(3) .
S4 C6 1.770(3) .
S5 S5 1.166(10) 7_575
S5 O6 1.540(3) .
S5 C3 1.770(3) .
S5 C4 1.771(3) .
S7 S7 1.262(10) 7_575
S7 O7 1.539(3) .
S7 C13 1.770(3) .
S7 C14 1.770(3) .
Si1 O9 1.606(10) .
Si1 O16 1.634(8) .
Si1 O17 1.640(7) .
Si1 C18 1.839(13) .
Si2 O9 1.656(9) .
Si2 O10 1.634(11) .
Si2 O18 1.637(8) .
Si2 C17 1.812(16) .
Si3 O10 1.623(10) .
Si3 O11 1.616(10) .
Si3 O20 1.628(7) .
Si3 C16 1.834(14) .
Si4 O11 1.576(10) .
Si4 O12 1.655(12) .
Si4 O25 1.639(7) .
Si4 C24 1.837(16) .
Si5 O12 1.591(12) .
Si5 O13 1.592(11) .
Si5 O26 1.630(8) .
Si5 C23 1.845(14) .
Si6 O13 1.658(12) .
Si6 O14 1.649(9) .
Si6 O19 1.626(7) .
Si6 C22 1.763(17) .
Si7 O14 1.595(9) .
Si7 O15 1.641(7) .
Si7 O27 1.604(6) .
Si7 C21 1.809(15) .
Si8 O15 1.610(7) .
Si8 O22 1.614(8) .
Si8 O23 1.645(7) .
Si8 C20 1.848(13) .
Si9 O16 1.594(8) .
Si9 O21 1.633(6) .
Si9 O22 1.631(7) .
Si9 C19 1.821(12) .
O2 S2 1.538(3) 7_575
O3 S3 1.540(3) 7_575
O4 S4 1.540(3) 7_575
O6 S5 1.540(3) 7_575
O7 S7 1.539(3) 7_575
O8 H8 0.9003 .
C3 S5 1.770(3) 7_575
C3 H3A 0.9600 .
C3 H3B 0.9600 .
C3 H3C 0.9597 .
C4 S5 1.771(3) 7_575
C4 H4A 0.9601 .
C4 H4B 0.9605 .
C4 H4C 0.9584 .
C5 S4 1.770(3) 7_575
C5 H5A 0.9601 .
C5 H5B 0.9591 .
C5 H5C 0.9601 .
C6 S4 1.771(3) 7_575
C6 H6A 0.9600 .
C6 H6B 0.9598 .
C6 H6C 0.9592 .
C7 S3 1.770(3) 7_575
C7 H7A 0.9598 .
C7 H7B 0.9602 .
C7 H7C 0.9599 .
C8 S3 1.771(3) 7_575
C8 H8A 0.9601 .
C8 H8B 0.9603 .
C8 H8C 0.9607 .
C11 S2 1.770(3) 7_575
C11 H11A 0.9599 .
C11 H11B 0.9607 .
C11 H11C 0.9599 .
C12 S2 1.770(3) 7_575
C12 H12A 0.9600 .
C12 H12B 0.9599 .
C12 H12C 0.9595 .
C13 S7 1.770(3) 7_575
C13 H13A 0.9601 .
C13 H13B 0.9600 .
C13 H13C 0.9603 .
C14 S7 1.770(3) 7_575
C14 H14A 0.9600 .
C14 H14B 0.9609 .
C14 H14C 0.9595 .
C16 H16A 0.9800 .
C16 H16B 0.9800 .
C16 H16C 0.9800 .
C17 H17A 0.9800 .
C17 H17B 0.9800 .
C17 H17C 0.9800 .
C18 H18A 0.9800 .
C18 H18B 0.9800 .
C18 H18C 0.9800 .
C19 H19A 0.9800 .
C19 H19B 0.9800 .
C19 H19C 0.9800 .
C20 H20A 0.9800 .
C20 H20B 0.9800 .
C20 H20C 0.9800 .
C21 H21A 0.9800 .
C21 H21B 0.9800 .
C21 H21C 0.9800 .
C22 H22A 0.9800 .
C22 H22B 0.9800 .
C22 H22C 0.9800 .
C23 H23A 0.9800 .
C23 H23B 0.9800 .
C23 H23C 0.9800 .
C24 H24A 0.9800 .
C24 H24B 0.9800 .
C24 H24C 0.9800 .
S1 O1 1.500(3) .
S1 C9 1.760(3) .
S1 C10 1.760(3) .
C9 H9A 0.9800 .
C9 H9B 0.9800 .
C9 H9C 0.9800 .
C10 H10A 0.9800 .
C10 H10B 0.9800 .
C10 H10C 0.9800 .
S6 O5 1.501(3) .
S6 C1 1.759(3) .
S6 C2 1.760(3) .
C1 H1A 0.9800 .
C1 H1B 0.9800 .
C1 H1C 0.9800 .
C2 H2A 0.9800 .
C2 H2B 0.9800 .
C2 H2C 0.9800 .
S8 O24 1.419(17) .
S8 C15 1.787(14) .
S8 C15 1.787(14) 7_575
C15 H15A 0.9800 .
C15 H15B 0.9800 .
C15 H15C 0.9800 .

loop_
_geom_torsion_atom_site_label_1
_geom_torsion_atom_site_label_2
_geom_torsion_atom_site_label_3
_geom_torsion_atom_site_label_4
_geom_torsion
_geom_torsion_site_symmetry_1
_geom_torsion_site_symmetry_4
S2 S2 O2 Cu4 126.6(6) 7_575 .
S3 S3 O3 Cu5 102.4(3) 7_575 .
S4 S4 O4 Cu6 115.9(4) 7_575 .
S5 S5 O6 Cu7 111.1(12) 7_575 .
S7 S7 O7 Cu8 109.7(3) 7_575 .
O2 S2 C11 S2 -45.7(6) . 7_575
O2 S2 C12 S2 51.4(4) . 7_575
O3 S3 C7 S3 35.8(5) . 7_575
O3 S3 C8 S3 -65.1(3) . 7_575
O4 S4 C5 S4 -49.1(6) . 7_575
O4 S4 C6 S4 52.1(3) . 7_575
O6 S5 C3 S5 44.5(9) . 7_575
O6 S5 C4 S5 -57.4(6) . 7_575
O7 S7 C13 S7 -58.5(3) . 7_575
O7 S7 C14 S7 53.0(4) . 7_575
O9 Si1 O16 Si9 -145.5(7) . .
O9 Si1 O17 Cu1 127.9(6) . .
O9 Si1 O17 Cu2 -15.9(7) . .
O9 Si2 O10 Si3 156.8(6) . .
O9 Si2 O18 Cu2 22.9(8) . .
O9 Si2 O18 Cu3 -138.2(6) . .
O10 Si2 O9 Si1 -140.3(8) . .
O10 Si2 O18 Cu2 140.4(6) . .
O10 Si2 O18 Cu3 -20.7(8) . .
O10 Si3 O11 Si4 151.0(8) . .
O10 Si3 O20 Cu3 16.7(9) . .
O10 Si3 O20 Cu4 -143.7(6) . .
O11 Si3 O10 Si2 -155.5(6) . .
O11 Si3 O20 Cu3 135.6(7) . .
O11 Si3 O20 Cu4 -24.7(8) . .
O11 Si4 O12 Si5 141.1(8) . .
O11 Si4 O25 Cu4 27.8(9) . .
O11 Si4 O25 Cu5 -139.8(8) . .
O12 Si4 O11 Si3 -151.4(8) . .
O12 Si4 O25 Cu4 144.8(7) . .
O12 Si4 O25 Cu5 -22.8(10) . .
O12 Si5 O13 Si6 153.5(7) . .
O12 Si5 O26 Cu5 18.8(9) . .
O12 Si5 O26 Cu6 -139.0(8) . .
O13 Si5 O12 Si4 -140.5(8) . .
O13 Si5 O26 Cu5 132.9(7) . .
O13 Si5 O26 Cu6 -24.9(10) . .
O13 Si6 O14 Si7 144.8(7) . .
O13 Si6 O19 Cu6 28.2(8) . .
O13 Si6 O19 Cu7 -139.5(7) . .
O14 Si6 O13 Si5 -153.8(6) . .
O14 Si6 O19 Cu6 145.4(6) . .
O14 Si6 O19 Cu7 -22.4(9) . .
O14 Si7 O15 Si8 150.6(6) . .
O14 Si7 O27 Cu7 23.9(9) . .
O14 Si7 O27 Cu8 -143.8(7) . .
O15 Si7 O14 Si6 -146.7(7) . .
O15 Si7 O27 Cu7 142.9(6) . .
O15 Si7 O27 Cu8 -24.8(9) . .
O15 Si8 O22 Si9 153.2(6) . .
O15 Si8 O23 Cu8 19.6(7) . .
O15 Si8 O23 Cu9 -133.5(5) . .
O16 Si1 O9 Si2 140.6(8) . .
O16 Si1 O17 Cu1 7.0(8) . .
O16 Si1 O17 Cu2 -136.8(6) . .
O16 Si9 O21 Cu1 -9.1(7) . .
O16 Si9 O21 Cu9 130.9(6) . .
O16 Si9 O22 Si8 -152.1(7) . .
O17 Si1 O9 Si2 18.6(10) . .
O17 Si1 O16 Si9 -23.1(10) . .
O18 Si2 O9 Si1 -21.4(10) . .
O18 Si2 O10 Si3 39.0(8) . .
O19 Si6 O13 Si5 -35.9(9) . .
O19 Si6 O14 Si7 26.7(10) . .
O20 Si3 O10 Si2 -36.6(9) . .
O20 Si3 O11 Si4 32.9(10) . .
O21 Si9 O16 Si1 23.9(9) . .
O21 Si9 O22 Si8 -32.7(8) . .
O22 Si8 O15 Si7 -148.4(6) . .
O22 Si8 O23 Cu8 137.6(5) . .
O22 Si8 O23 Cu9 -15.5(7) . .
O22 Si9 O16 Si1 142.8(7) . .
O22 Si9 O21 Cu1 -125.9(5) . .
O22 Si9 O21 Cu9 14.1(7) . .
O23 Si8 O15 Si7 -29.2(8) . .
O23 Si8 O22 Si9 33.2(8) . .
O25 Si4 O11 Si3 -34.1(10) . .
O25 Si4 O12 Si5 23.1(11) . .
O26 Si5 O12 Si4 -21.9(11) . .
O26 Si5 O13 Si6 34.2(9) . .
O27 Si7 O14 Si6 -27.5(9) . .
O27 Si7 O15 Si8 31.4(8) . .
C3 S5 O6 Cu7 65.4(6) . .
C3 S5 O6 S5 -45.6(10) . 7_575
C3 S5 C4 S5 69.0(2) . 7_575
C4 S5 O6 Cu7 170.3(6) . .
C4 S5 O6 S5 59.2(7) . 7_575
C4 S5 C3 S5 -69.0(2) . 7_575
C5 S4 O4 Cu6 167.1(6) . .
C5 S4 O4 S4 51.2(6) . 7_575
C5 S4 C6 S4 -58.9(5) . 7_575
C6 S4 O4 Cu6 61.5(4) . .
C6 S4 O4 S4 -54.4(3) . 7_575
C6 S4 C5 S4 58.9(5) . 7_575
C7 S3 O3 Cu5 65.6(4) . .
C7 S3 O3 S3 -36.7(5) . 7_575
C7 S3 C8 S3 65.2(2) . 7_575
C8 S3 O3 Cu5 170.19(17) . .
C8 S3 O3 S3 67.8(2) . 7_575
C8 S3 C7 S3 -65.2(2) . 7_575
C11 S2 O2 Cu4 174.1(6) . .
C11 S2 O2 S2 47.5(6) . 7_575
C11 S2 C12 S2 -63.4(4) . 7_575
C12 S2 O2 Cu4 73.0(6) . .
C12 S2 O2 S2 -53.6(4) . 7_575
C12 S2 C11 S2 63.4(4) . 7_575
C13 S7 O7 Cu8 170.5(3) . .
C13 S7 O7 S7 60.8(4) . 7_575
C13 S7 C14 S7 -57.2(4) . 7_575
C14 S7 O7 Cu8 54.7(5) . .
C14 S7 O7 S7 -54.9(4) . 7_575
C14 S7 C13 S7 57.2(4) . 7_575
C16 Si3 O10 Si2 82.7(9) . .
C16 Si3 O11 Si4 -89.2(10) . .
C16 Si3 O20 Cu3 -101.4(11) . .
C16 Si3 O20 Cu4 98.2(11) . .
C17 Si2 O9 Si1 100.7(10) . .
C17 Si2 O10 Si3 -83.4(9) . .
C17 Si2 O18 Cu2 -98.5(10) . .
C17 Si2 O18 Cu3 100.4(10) . .
C18 Si1 O9 Si2 -101.6(9) . .
C18 Si1 O16 Si9 98.5(9) . .
C18 Si1 O17 Cu1 -114.1(8) . .
C18 Si1 O17 Cu2 102.1(8) . .
C19 Si9 O16 Si1 -98.2(8) . .
C19 Si9 O21 Cu1 113.3(7) . .
C19 Si9 O21 Cu9 -106.8(7) . .
C19 Si9 O22 Si8 88.4(8) . .
C20 Si8 O15 Si7 92.9(7) . .
C20 Si8 O22 Si9 -90.5(8) . .
C20 Si8 O23 Cu8 -99.5(7) . .
C20 Si8 O23 Cu9 107.4(7) . .
C21 Si7 O14 Si6 95.8(8) . .
C21 Si7 O15 Si8 -93.1(8) . .
C21 Si7 O27 Cu7 -95.4(9) . .
C21 Si7 O27 Cu8 96.9(8) . .
C22 Si6 O13 Si5 87.9(9) . .
C22 Si6 O14 Si7 -95.5(9) . .
C22 Si6 O19 Cu6 -94.7(10) . .
C22 Si6 O19 Cu7 97.5(10) . .
C23 Si5 O12 Si4 102.6(10) . .
C23 Si5 O13 Si6 -89.2(9) . .
C23 Si5 O26 Cu5 -104.9(10) . .
C23 Si5 O26 Cu6 97.3(10) . .
C24 Si4 O11 Si3 85.7(10) . .
C24 Si4 O12 Si5 -97.3(11) . .
C24 Si4 O25 Cu4 -92.8(11) . .
C24 Si4 O25 Cu5 99.7(11) . .
